data_1517789
loop_
_publ_author_name
'Chen, Huanqing'
'Fan, Jiazeng'
'Hu, Xiaoshi'
'Ma, Junwei'
'Wang, Shilu'
'Li, Jian'
'Yu, Yihua'
'Jia, Xueshun'
'Li, Chunju'

_publ_section_title
;
 Biphen[n]arenes
;
_journal_issue 1
_journal_name_full 'Chem. Sci.'
_journal_page_first 197
_journal_paper_doi 10.1039/C4SC02422B
_journal_volume 6
_journal_year 2015
_chemical_formula_moiety 'C51 H54 O6'
_chemical_formula_sum 'C51 H54 O6'
_chemical_formula_weight 762.94
_chemical_name_systematic
; 
 ? 
;
_space_group_crystal_system triclinic
_space_group_IT_number 2
_space_group_name_Hall '-P 1'
_space_group_name_H-M_alt 'P -1'
_symmetry_space_group_name_Hall '-P 1'
_symmetry_space_group_name_H-M 'P -1'
_atom_sites_solution_hydrogens geom
_audit_creation_method SHELXL-2013
_cell_angle_alpha 103.4550(10)
_cell_angle_beta 105.8790(10)
_cell_angle_gamma 93.251(2)
_cell_formula_units_Z 4
_cell_length_a 13.7149(12)
_cell_length_b 15.9855(13)
_cell_length_c 20.8687(17)
_cell_measurement_reflns_used 4981
_cell_measurement_temperature 193(2)
_cell_measurement_theta_max 25.49
_cell_measurement_theta_min 2.21
_cell_volume 4244.3(6)
_computing_cell_refinement 'Bruker SAINT'
_computing_data_collection 'Bruker APEX2'
_computing_data_reduction 'Bruker SAINT'
_computing_molecular_graphics 'Bruker SHELXTL'
_computing_publication_material 'Bruker SHELXTL'
_computing_structure_refinement 'SHELXL-2013 (Sheldrick, 2013)'
_computing_structure_solution 'SHELXS-97 (Sheldrick, 2008)'
_diffrn_ambient_temperature 193(2)
_diffrn_measured_fraction_theta_full 0.964
_diffrn_measured_fraction_theta_max 0.988
_diffrn_measurement_device_type 'Bruker APEX-II CCD'
_diffrn_measurement_method '\f and \w scans'
_diffrn_radiation_type MoK\a
_diffrn_radiation_wavelength 0.71073
_diffrn_reflns_av_R_equivalents 0.0331
_diffrn_reflns_av_unetI/netI 0.0644
_diffrn_reflns_Laue_measured_fraction_full 0.964
_diffrn_reflns_Laue_measured_fraction_max 0.988
_diffrn_reflns_limit_h_max 15
_diffrn_reflns_limit_h_min -16
_diffrn_reflns_limit_k_max 19
_diffrn_reflns_limit_k_min -13
_diffrn_reflns_limit_l_max 24
_diffrn_reflns_limit_l_min -24
_diffrn_reflns_number 25906
_diffrn_reflns_point_group_measured_fraction_full 0.964
_diffrn_reflns_point_group_measured_fraction_max 0.988
_diffrn_reflns_theta_full 25.242
_diffrn_reflns_theta_max 25.009
_diffrn_reflns_theta_min 1.050
_exptl_absorpt_coefficient_mu 0.077
_exptl_absorpt_correction_T_max 0.746
_exptl_absorpt_correction_T_min 0.694
_exptl_absorpt_correction_type multi-scan
_exptl_absorpt_process_details sadabs
_exptl_crystal_colour colourless
_exptl_crystal_density_diffrn 1.194
_exptl_crystal_description cubic
_exptl_crystal_F_000 1632
_exptl_crystal_size_max 0.110
_exptl_crystal_size_mid 0.080
_exptl_crystal_size_min 0.070
_refine_diff_density_max 0.452
_refine_diff_density_min -0.430
_refine_diff_density_rms 0.107
_refine_ls_extinction_method none
_refine_ls_goodness_of_fit_ref 0.972
_refine_ls_hydrogen_treatment constr
_refine_ls_matrix_type full
_refine_ls_number_parameters 1053
_refine_ls_number_reflns 14799
_refine_ls_number_restraints 4
_refine_ls_restrained_S_all 0.973
_refine_ls_R_factor_all 0.1063
_refine_ls_R_factor_gt 0.0557
_refine_ls_shift/su_max 0.000
_refine_ls_shift/su_mean 0.000
_refine_ls_structure_factor_coef Fsqd
_refine_ls_weighting_details
; 
 w=1/[\s^2^(Fo^2^)+(0.1612P)^2^] 
 where P=(Fo^2^+2Fc^2^)/3 
;
_refine_ls_weighting_scheme calc
_refine_ls_wR_factor_gt 0.1635
_refine_ls_wR_factor_ref 0.2363
_reflns_Friedel_coverage 0.000
_reflns_number_gt 9112
_reflns_number_total 14799
_reflns_threshold_expression 'I > 2\s(I)'
_cod_data_source_file c4sc02422b2.cif
_cod_data_source_block mo_30725a
_cod_depositor_comments 'Adding full bibliography for 1517789--1517790.cif.'
_cod_database_code 1517789
_shelx_space_group_comment
; 
The symmetry employed for this shelxl refinement is uniquely defined 
by the following loop, which should always be used as a source of 
symmetry information in preference to the above space-group names. 
They are only intended as comments. 
;
_shelx_estimated_absorpt_t_min 0.992
_shelx_estimated_absorpt_t_max 0.995
_shelxl_version_number 2013-2

loop_
_space_group_symop_operation_xyz
'x, y, z'
'-x, -y, -z'

loop_
_atom_site_label
_atom_site_type_symbol
_atom_site_fract_x
_atom_site_fract_y
_atom_site_fract_z
_atom_site_U_iso_or_equiv
_atom_site_adp_type
_atom_site_occupancy
_atom_site_site_symmetry_order
_atom_site_calc_flag
_atom_site_refinement_flags_posn
_atom_site_refinement_flags_adp
_atom_site_refinement_flags_occupancy
_atom_site_disorder_assembly
_atom_site_disorder_group
O1 O -0.2285(2) 0.60917(18) -0.01632(13) 0.0558(7) Uani 1 1 d . . . . .
O2 O 0.3186(2) 0.48491(15) -0.23263(12) 0.0524(7) Uani 1 1 d . . . . .
O3 O 0.2631(2) 0.77067(15) -0.19670(11) 0.0525(7) Uani 1 1 d . . . . .
O4 O 0.41882(18) 0.85752(14) 0.30241(10) 0.0393(6) Uani 1 1 d . . . . .
O5 O 0.31435(18) 0.68481(15) 0.34135(10) 0.0398(6) Uani 1 1 d . . . . .
O6 O -0.2502(2) 0.8576(2) 0.01228(14) 0.0686(9) Uani 1 1 d . . . . .
C1 C -0.1541(3) 0.5862(3) -0.04599(18) 0.0484(10) Uani 1 1 d . . . . .
C2 C -0.0963(3) 0.6542(2) -0.05738(16) 0.0399(8) Uani 1 1 d . . . . .
C3 C -0.0212(3) 0.6357(2) -0.08866(16) 0.0427(9) Uani 1 1 d . . . . .
H3 H 0.0156 0.6819 -0.0974 0.051 Uiso 1 1 calc R U . . .
C4 C 0.0038(3) 0.5507(2) -0.10844(16) 0.0410(8) Uani 1 1 d . . . . .
C5 C -0.0534(3) 0.4856(2) -0.09479(19) 0.0514(10) Uani 1 1 d . . . . .
H5 H -0.0394 0.4275 -0.1074 0.062 Uiso 1 1 calc R U . . .
C6 C -0.1295(3) 0.5025(3) -0.06363(19) 0.0529(11) Uani 1 1 d . . . . .
H6 H -0.1653 0.4564 -0.0542 0.064 Uiso 1 1 calc R U . . .
C7 C 0.2398(3) 0.4960(2) -0.20537(17) 0.0461(9) Uani 1 1 d . . . . .
C8 C 0.2485(3) 0.5760(2) -0.15738(16) 0.0389(8) Uani 1 1 d . . . . .
C9 C 0.1713(3) 0.5920(2) -0.12734(16) 0.0416(9) Uani 1 1 d . . . . .
H9 H 0.1772 0.6462 -0.0951 0.050 Uiso 1 1 calc R U . . .
C10 C 0.0846(3) 0.5320(2) -0.14216(17) 0.0425(9) Uani 1 1 d . . . . .
C11 C 0.0785(3) 0.4540(2) -0.19015(19) 0.0495(10) Uani 1 1 d . . . . .
H11 H 0.0203 0.4119 -0.2021 0.059 Uiso 1 1 calc R U . . .
C12 C 0.1556(3) 0.4359(2) -0.22118(19) 0.0541(11) Uani 1 1 d . . . . .
H12 H 0.1499 0.3816 -0.2534 0.065 Uiso 1 1 calc R U . . .
C13 C 0.3431(3) 0.6404(2) -0.14057(17) 0.0412(8) Uani 1 1 d . . . . .
H13A H 0.4034 0.6166 -0.1163 0.049 Uiso 1 1 calc R U . . .
H13B H 0.3535 0.6479 -0.1841 0.049 Uiso 1 1 calc R U . . .
C14 C 0.2942(3) 0.7918(2) -0.12544(15) 0.0380(8) Uani 1 1 d . . . . .
C15 C 0.3363(3) 0.7277(2) -0.09628(16) 0.0348(8) Uani 1 1 d . . . . .
C16 C 0.3663(3) 0.7438(2) -0.02540(15) 0.0361(8) Uani 1 1 d . . . . .
H16 H 0.3976 0.7009 -0.0051 0.043 Uiso 1 1 calc R U . . .
C17 C 0.3529(2) 0.8205(2) 0.01779(15) 0.0325(7) Uani 1 1 d . . . . .
C18 C 0.3106(3) 0.8820(2) -0.01265(16) 0.0379(8) Uani 1 1 d . . . . .
H18 H 0.3013 0.9351 0.0154 0.045 Uiso 1 1 calc R U . . .
C19 C 0.2804(3) 0.8683(2) -0.08460(16) 0.0416(9) Uani 1 1 d . . . . .
H19 H 0.2507 0.9117 -0.1049 0.050 Uiso 1 1 calc R U . . .
C20 C 0.4095(2) 0.8530(2) 0.23493(14) 0.0295(7) Uani 1 1 d . . . . .
C21 C 0.3719(2) 0.77134(19) 0.18900(15) 0.0278(7) Uani 1 1 d . . . . .
C22 C 0.3581(2) 0.7626(2) 0.11952(15) 0.0300(7) Uani 1 1 d . . . . .
H22 H 0.3335 0.7071 0.0883 0.036 Uiso 1 1 calc R U . . .
C23 C 0.3788(2) 0.8322(2) 0.09336(15) 0.0315(7) Uani 1 1 d . . . . .
C24 C 0.4198(3) 0.9125(2) 0.14067(16) 0.0354(8) Uani 1 1 d . . . . .
H24 H 0.4378 0.9605 0.1247 0.043 Uiso 1 1 calc R U . . .
C25 C 0.4342(3) 0.9227(2) 0.21065(16) 0.0367(8) Uani 1 1 d . . . . .
H25 H 0.4612 0.9776 0.2421 0.044 Uiso 1 1 calc R U . . .
C26 C 0.3369(2) 0.6982(2) 0.21536(15) 0.0321(7) Uani 1 1 d . . . . .
H26A H 0.3237 0.6429 0.1791 0.039 Uiso 1 1 calc R U . . .
H26B H 0.3913 0.6925 0.2560 0.039 Uiso 1 1 calc R U . . .
C27 C 0.2337(2) 0.7124(2) 0.30059(15) 0.0312(7) Uani 1 1 d . . . . .
C28 C 0.2409(2) 0.71593(19) 0.23508(15) 0.0295(7) Uani 1 1 d . . . . .
C29 C 0.1599(2) 0.7421(2) 0.19101(15) 0.0315(7) Uani 1 1 d . . . . .
H29 H 0.1643 0.7442 0.1467 0.038 Uiso 1 1 calc R U . . .
C30 C 0.0731(2) 0.76531(19) 0.20856(15) 0.0302(7) Uani 1 1 d . . . . .
C31 C 0.0683(3) 0.7628(2) 0.27386(16) 0.0369(8) Uani 1 1 d . . . . .
H31 H 0.0102 0.7792 0.2877 0.044 Uiso 1 1 calc R U . . .
C32 C 0.1481(3) 0.7362(2) 0.31900(16) 0.0372(8) Uani 1 1 d . . . . .
H32 H 0.1434 0.7345 0.3633 0.045 Uiso 1 1 calc R U . . .
C33 C -0.1726(3) 0.8369(3) 0.06183(18) 0.0464(9) Uani 1 1 d . . . . .
C34 C -0.1069(3) 0.7817(2) 0.03831(17) 0.0406(8) Uani 1 1 d . . . . .
C35 C -0.0297(3) 0.7593(2) 0.08684(16) 0.0347(7) Uani 1 1 d . . . . .
H35 H 0.0139 0.7207 0.0711 0.042 Uiso 1 1 calc R U . . .
C36 C -0.0120(2) 0.7904(2) 0.15840(16) 0.0348(8) Uani 1 1 d . . . . .
C37 C -0.0774(3) 0.8463(3) 0.17953(19) 0.0504(10) Uani 1 1 d . . . . .
H37 H -0.0672 0.8697 0.2274 0.061 Uiso 1 1 calc R U . . .
C38 C -0.1573(3) 0.8687(3) 0.1322(2) 0.0594(11) Uani 1 1 d . . . . .
H38 H -0.2020 0.9061 0.1480 0.071 Uiso 1 1 calc R U . . .
C39 C -0.1245(3) 0.7454(2) -0.03846(17) 0.0459(9) Uani 1 1 d . . . . .
H39A H -0.0838 0.7843 -0.0548 0.055 Uiso 1 1 calc R U . . .
H39B H -0.1976 0.7449 -0.0628 0.055 Uiso 1 1 calc R U . . .
C40 C -0.2789(4) 0.5471(3) 0.0060(3) 0.0782(15) Uani 1 1 d . . . . .
H40A H -0.2284 0.5221 0.0376 0.094 Uiso 1 1 calc R U . . .
H40B H -0.3185 0.4996 -0.0341 0.094 Uiso 1 1 calc R U . . .
C41 C -0.3484(5) 0.5920(5) 0.0421(4) 0.120(2) Uani 1 1 d . . . . .
H41A H -0.3081 0.6375 0.0826 0.179 Uiso 1 1 calc R U . . .
H41B H -0.3863 0.5500 0.0569 0.179 Uiso 1 1 calc R U . . .
H41C H -0.3967 0.6180 0.0108 0.179 Uiso 1 1 calc R U . . .
C42 C 0.3071(3) 0.4107(2) -0.28960(18) 0.0534(11) Uani 1 1 d . . . . .
H42A H 0.2492 0.4138 -0.3292 0.064 Uiso 1 1 calc R U . . .
H42B H 0.2931 0.3568 -0.2762 0.064 Uiso 1 1 calc R U . . .
C43 C 0.4040(4) 0.4106(3) -0.3091(2) 0.0630(12) Uani 1 1 d . . . . .
H43A H 0.4211 0.4667 -0.3175 0.094 Uiso 1 1 calc R U . . .
H43B H 0.3952 0.3643 -0.3511 0.094 Uiso 1 1 calc R U . . .
H43C H 0.4594 0.4008 -0.2715 0.094 Uiso 1 1 calc R U . . .
C44 C 0.2456(3) 0.8393(2) -0.23020(17) 0.0438(9) Uani 1 1 d . . . . .
H44A H 0.1988 0.8758 -0.2114 0.053 Uiso 1 1 calc R U . . .
H44B H 0.2120 0.8143 -0.2801 0.053 Uiso 1 1 calc R U . . .
C45 C 0.3439(3) 0.8952(3) -0.2204(2) 0.0576(11) Uani 1 1 d . . . . .
H45A H 0.3739 0.9247 -0.1714 0.086 Uiso 1 1 calc R U . . .
H45B H 0.3295 0.9385 -0.2470 0.086 Uiso 1 1 calc R U . . .
H45C H 0.3920 0.8587 -0.2363 0.086 Uiso 1 1 calc R U . . .
C46 C 0.4211(4) 0.9370(3) 0.34739(18) 0.0621(12) Uani 1 1 d . . . . .
H46A H 0.3665 0.9682 0.3254 0.075 Uiso 1 1 calc R U . . .
H46B H 0.4876 0.9725 0.3573 0.075 Uiso 1 1 calc R U . . .
C47 C 0.4065(3) 0.9262(2) 0.41255(16) 0.0447(9) Uani 1 1 d . . . . .
H47A H 0.3384 0.8951 0.4033 0.067 Uiso 1 1 calc R U . . .
H47B H 0.4128 0.9833 0.4444 0.067 Uiso 1 1 calc R U . . .
H47C H 0.4586 0.8930 0.4333 0.067 Uiso 1 1 calc R U . . .
C48 C 0.3180(3) 0.6943(2) 0.41215(15) 0.0410(9) Uani 1 1 d . . . . .
H48A H 0.2654 0.6521 0.4158 0.049 Uiso 1 1 calc R U . . .
H48B H 0.3064 0.7536 0.4333 0.049 Uiso 1 1 calc R U . . .
C49 C 0.4245(3) 0.6769(3) 0.44753(18) 0.0516(10) Uani 1 1 d . . . . .
H49A H 0.4348 0.6181 0.4257 0.077 Uiso 1 1 calc R U . . .
H49B H 0.4319 0.6822 0.4964 0.077 Uiso 1 1 calc R U . . .
H49C H 0.4755 0.7190 0.4433 0.077 Uiso 1 1 calc R U . . .
C50 C -0.3422(3) 0.8743(3) 0.0259(2) 0.0636(12) Uani 1 1 d . . . . .
H50A H -0.3316 0.9299 0.0614 0.076 Uiso 1 1 calc R U . . .
H50B H -0.3669 0.8277 0.0438 0.076 Uiso 1 1 calc R U . . .
C51 C -0.4178(3) 0.8789(3) -0.0372(2) 0.0617(11) Uani 1 1 d . . . . .
H51A H -0.3893 0.9195 -0.0581 0.093 Uiso 1 1 calc R U . . .
H51B H -0.4791 0.8990 -0.0264 0.093 Uiso 1 1 calc R U . . .
H51C H -0.4359 0.8212 -0.0696 0.093 Uiso 1 1 calc R U . . .
O7 O -0.22227(15) 0.61896(14) 0.76291(11) 0.0341(5) Uani 1 1 d . . . . .
O8 O 0.30063(17) 0.49348(14) 0.52428(11) 0.0376(5) Uani 1 1 d . . . . .
O9 O 0.53726(15) 0.72272(13) 0.68531(11) 0.0320(5) Uani 1 1 d . . . . .
O10 O -0.04801(16) 0.92002(13) 0.39113(11) 0.0333(5) Uani 1 1 d . . . . .
O11 O -0.26080(15) 0.79584(14) 0.33482(10) 0.0314(5) Uani 1 1 d . . . . .
O12 O -0.0921(2) 0.91880(14) 0.83713(11) 0.0469(6) Uani 1 1 d D . . . .
C52 C -0.1495(2) 0.5954(2) 0.73102(15) 0.0294(7) Uani 1 1 d . . . . .
C53 C -0.0737(2) 0.66243(19) 0.73517(14) 0.0285(7) Uani 1 1 d . . . . .
C54 C -0.0010(2) 0.6407(2) 0.70246(15) 0.0305(7) Uani 1 1 d . . . . .
H54 H 0.0497 0.6855 0.7052 0.037 Uiso 1 1 calc R U . . .
C55 C 0.0028(2) 0.55674(19) 0.66536(15) 0.0293(7) Uani 1 1 d . . . . .
C56 C -0.0697(2) 0.4925(2) 0.66455(17) 0.0343(7) Uani 1 1 d . . . . .
H56 H -0.0678 0.4342 0.6415 0.041 Uiso 1 1 calc R U . . .
C57 C -0.1458(2) 0.5113(2) 0.69678(17) 0.0350(8) Uani 1 1 d . . . . .
H57 H -0.1950 0.4659 0.6951 0.042 Uiso 1 1 calc R U . . .
C58 C 0.2267(2) 0.50357(19) 0.55694(15) 0.0293(7) Uani 1 1 d . . . . .
C59 C 0.2511(2) 0.57044(18) 0.61833(15) 0.0273(7) Uani 1 1 d . . . . .
C60 C 0.1788(2) 0.58503(19) 0.65331(15) 0.0284(7) Uani 1 1 d . . . . .
H60 H 0.1959 0.6292 0.6953 0.034 Uiso 1 1 calc R U . . .
C61 C 0.0822(2) 0.53743(19) 0.62921(16) 0.0297(7) Uani 1 1 d . . . . .
C62 C 0.0614(2) 0.47079(19) 0.56930(16) 0.0315(7) Uani 1 1 d . . . . .
H62 H -0.0034 0.4362 0.5525 0.038 Uiso 1 1 calc R U . . .
C63 C 0.1326(2) 0.4533(2) 0.53325(16) 0.0341(7) Uani 1 1 d . . . . .
H63 H 0.1166 0.4071 0.4926 0.041 Uiso 1 1 calc R U . . .
C64 C 0.3546(2) 0.62363(18) 0.64698(15) 0.0267(7) Uani 1 1 d . . . . .
H64A H 0.4051 0.5876 0.6325 0.032 Uiso 1 1 calc R U . . .
H64B H 0.3736 0.6379 0.6979 0.032 Uiso 1 1 calc R U . . .
C65 C 0.4603(2) 0.75700(19) 0.64747(14) 0.0266(7) Uani 1 1 d . . . . .
C66 C 0.3629(2) 0.70734(18) 0.62527(13) 0.0206(6) Uani 1 1 d . . . . .
C67 C 0.2810(2) 0.73746(18) 0.58635(14) 0.0240(6) Uani 1 1 d . . . . .
H67 H 0.2156 0.7043 0.5725 0.029 Uiso 1 1 calc R U . . .
C68 C 0.2893(2) 0.81449(19) 0.56617(14) 0.0255(6) Uani 1 1 d . . . . .
C69 C 0.3865(2) 0.8604(2) 0.58727(16) 0.0328(7) Uani 1 1 d . . . . .
H69 H 0.3956 0.9125 0.5738 0.039 Uiso 1 1 calc R U . . .
C70 C 0.4711(2) 0.8329(2) 0.62758(17) 0.0351(8) Uani 1 1 d . . . . .
H70 H 0.5364 0.8664 0.6414 0.042 Uiso 1 1 calc R U . . .
C71 C 0.0349(2) 0.89956(19) 0.43492(15) 0.0266(7) Uani 1 1 d . . . . .
C72 C 0.0250(2) 0.81625(18) 0.44584(14) 0.0218(6) Uani 1 1 d . . . . .
C73 C 0.1084(2) 0.79047(18) 0.48843(14) 0.0230(6) Uani 1 1 d . . . . .
H73 H 0.1023 0.7337 0.4948 0.028 Uiso 1 1 calc R U . . .
C74 C 0.2009(2) 0.84451(19) 0.52229(14) 0.0257(6) Uani 1 1 d . . . . .
C75 C 0.2062(2) 0.9267(2) 0.51135(15) 0.0311(7) Uani 1 1 d . . . . .
H75 H 0.2675 0.9655 0.5341 0.037 Uiso 1 1 calc R U . . .
C76 C 0.1255(2) 0.95408(19) 0.46860(15) 0.0305(7) Uani 1 1 d . . . . .
H76 H 0.1324 1.0108 0.4623 0.037 Uiso 1 1 calc R U . . .
C77 C -0.0762(2) 0.75789(18) 0.41060(14) 0.0240(6) Uani 1 1 d . . . . .
H77A H -0.0986 0.7577 0.3613 0.029 Uiso 1 1 calc R U . . .
H77B H -0.0662 0.6978 0.4133 0.029 Uiso 1 1 calc R U . . .
C78 C -0.2506(2) 0.80656(18) 0.40343(14) 0.0266(7) Uani 1 1 d . . . . .
C79 C -0.1584(2) 0.78673(17) 0.44273(14) 0.0217(6) Uani 1 1 d . . . . .
C80 C -0.1433(2) 0.79871(17) 0.51298(14) 0.0231(6) Uani 1 1 d . . . . .
H80 H -0.0813 0.7849 0.5398 0.028 Uiso 1 1 calc R U . . .
C81 C -0.2146(2) 0.83005(18) 0.54605(15) 0.0266(7) Uani 1 1 d . . . . .
C82 C -0.3049(2) 0.84614(19) 0.50507(15) 0.0287(7) Uani 1 1 d . . . . .
H82 H -0.3560 0.8658 0.5256 0.034 Uiso 1 1 calc R U . . .
C83 C -0.3236(2) 0.83462(19) 0.43458(15) 0.0299(7) Uani 1 1 d . . . . .
H83 H -0.3870 0.8461 0.4077 0.036 Uiso 1 1 calc R U . . .
C84 C -0.1268(3) 0.9004(2) 0.76613(15) 0.0338(7) Uani 1 1 d . . . . .
C85 C -0.1159(2) 0.81651(19) 0.73184(14) 0.0272(7) Uani 1 1 d . . . . .
C86 C -0.1459(2) 0.79432(19) 0.66036(14) 0.0258(6) Uani 1 1 d . . . . .
H86 H -0.1372 0.7383 0.6364 0.031 Uiso 1 1 calc R U . . .
C87 C -0.1887(2) 0.85164(19) 0.62241(15) 0.0268(7) Uani 1 1 d . . . . .
C88 C -0.2007(2) 0.9326(2) 0.65863(16) 0.0327(7) Uani 1 1 d . . . . .
H88 H -0.2312 0.9721 0.6340 0.039 Uiso 1 1 calc R U . . .
C89 C -0.1689(3) 0.9575(2) 0.73044(16) 0.0363(8) Uani 1 1 d . . . . .
H89 H -0.1766 1.0138 0.7544 0.044 Uiso 1 1 calc R U . . .
C90 C -0.0728(2) 0.7550(2) 0.77502(15) 0.0307(7) Uani 1 1 d . . . . .
H90A H -0.0014 0.7789 0.8023 0.037 Uiso 1 1 calc R U . . .
H90B H -0.1124 0.7538 0.8080 0.037 Uiso 1 1 calc R U . . .
C91 C -0.2908(3) 0.5513(2) 0.76796(17) 0.0392(8) Uani 1 1 d . . . . .
H91A H -0.2517 0.5132 0.7938 0.047 Uiso 1 1 calc R U . . .
H91B H -0.3297 0.5156 0.7213 0.047 Uiso 1 1 calc R U . . .
C92 C -0.3626(3) 0.5921(3) 0.80469(18) 0.0467(9) Uani 1 1 d . . . . .
H92A H -0.3233 0.6304 0.8495 0.070 Uiso 1 1 calc R U . . .
H92B H -0.4067 0.5468 0.8117 0.070 Uiso 1 1 calc R U . . .
H92C H -0.4048 0.6260 0.7770 0.070 Uiso 1 1 calc R U . . .
C93 C 0.2822(3) 0.4200(2) 0.46480(17) 0.0421(8) Uani 1 1 d . . . . .
H93A H 0.2179 0.4225 0.4296 0.051 Uiso 1 1 calc R U . . .
H93B H 0.2753 0.3652 0.4786 0.051 Uiso 1 1 calc R U . . .
C94 C 0.3685(3) 0.4227(3) 0.4360(2) 0.0602(11) Uani 1 1 d . . . . .
H94A H 0.3725 0.4755 0.4201 0.090 Uiso 1 1 calc R U . . .
H94B H 0.3586 0.3717 0.3971 0.090 Uiso 1 1 calc R U . . .
H94C H 0.4322 0.4226 0.4717 0.090 Uiso 1 1 calc R U . . .
C95 C 0.6333(2) 0.7753(2) 0.72028(16) 0.0348(7) Uani 1 1 d . . . . .
H95A H 0.6501 0.8097 0.6901 0.042 Uiso 1 1 calc R U . . .
H95B H 0.6872 0.7374 0.7297 0.042 Uiso 1 1 calc R U . . .
C96 C 0.6323(3) 0.8353(2) 0.78676(19) 0.0512(10) Uani 1 1 d . . . . .
H96A H 0.5836 0.8767 0.7773 0.077 Uiso 1 1 calc R U . . .
H96B H 0.7008 0.8670 0.8108 0.077 Uiso 1 1 calc R U . . .
H96C H 0.6118 0.8017 0.8157 0.077 Uiso 1 1 calc R U . . .
C97 C -0.0418(3) 1.0049(2) 0.37981(17) 0.0384(8) Uani 1 1 d . . . . .
H97A H 0.0141 1.0133 0.3594 0.046 Uiso 1 1 calc R U . . .
H97B H -0.0277 1.0496 0.4240 0.046 Uiso 1 1 calc R U . . .
C98 C -0.1420(3) 1.0127(2) 0.33163(18) 0.0455(9) Uani 1 1 d . . . . .
H98A H -0.1530 0.9707 0.2870 0.068 Uiso 1 1 calc R U . . .
H98B H -0.1414 1.0715 0.3253 0.068 Uiso 1 1 calc R U . . .
H98C H -0.1972 1.0008 0.3510 0.068 Uiso 1 1 calc R U . . .
C99 C -0.3536(2) 0.8162(2) 0.29179(16) 0.0355(8) Uani 1 1 d . . . . .
H99A H -0.3615 0.8781 0.3079 0.043 Uiso 1 1 calc R U . . .
H99B H -0.4140 0.7801 0.2927 0.043 Uiso 1 1 calc R U . . .
C100 C -0.3427(3) 0.7970(3) 0.21994(17) 0.0527(10) Uani 1 1 d . . . . .
H10A H -0.2784 0.8282 0.2210 0.079 Uiso 1 1 calc R U . . .
H10B H -0.4001 0.8159 0.1893 0.079 Uiso 1 1 calc R U . . .
H10C H -0.3424 0.7346 0.2028 0.079 Uiso 1 1 calc R U . . .
C101 C -0.1150(8) 1.0048(6) 0.8734(5) 0.0405(18) Uani 0.508(7) 1 d D . P A 1
H10D H -0.0796 1.0530 0.8625 0.049 Uiso 0.508(7) 1 calc R U P A 1
H10E H -0.1894 1.0082 0.8597 0.049 Uiso 0.508(7) 1 calc R U P A 1
C102 C -0.0764(7) 1.0089(6) 0.9481(3) 0.058(3) Uani 0.508(7) 1 d D . P A 1
H10F H -0.1099 0.9592 0.9574 0.088 Uiso 0.508(7) 1 calc R U P A 1
H10G H -0.0914 1.0628 0.9751 0.088 Uiso 0.508(7) 1 calc R U P A 1
H10H H -0.0023 1.0075 0.9610 0.088 Uiso 0.508(7) 1 calc R U P A 1
C103 C -0.0619(7) 1.0060(6) 0.8793(5) 0.0405(18) Uani 0.492(7) 1 d D . P A 2
H10I H -0.0453 1.0451 0.8522 0.049 Uiso 0.492(7) 1 calc R U P A 2
H10J H -0.0012 1.0089 0.9189 0.049 Uiso 0.492(7) 1 calc R U P A 2
C104 C -0.1513(7) 1.0310(6) 0.9036(5) 0.066(3) Uani 0.492(7) 1 d D . P A 2
H10K H -0.2103 1.0286 0.8637 0.099 Uiso 0.492(7) 1 calc R U P A 2
H10L H -0.1347 1.0901 0.9337 0.099 Uiso 0.492(7) 1 calc R U P A 2
H10M H -0.1677 0.9908 0.9292 0.099 Uiso 0.492(7) 1 calc R U P A 2

loop_
_atom_site_aniso_label
_atom_site_aniso_U_11
_atom_site_aniso_U_22
_atom_site_aniso_U_33
_atom_site_aniso_U_23
_atom_site_aniso_U_13
_atom_site_aniso_U_12
O1 0.0572(17) 0.0616(18) 0.0450(15) 0.0210(13) 0.0062(13) -0.0065(13)
O2 0.0698(18) 0.0314(14) 0.0405(14) -0.0034(11) 0.0005(13) 0.0122(12)
O3 0.089(2) 0.0376(14) 0.0225(12) 0.0087(10) 0.0036(12) -0.0007(13)
O4 0.0592(15) 0.0337(13) 0.0241(11) 0.0041(9) 0.0126(11) 0.0114(11)
O5 0.0573(15) 0.0433(14) 0.0207(11) 0.0138(10) 0.0098(10) 0.0092(11)
O6 0.0375(15) 0.130(3) 0.0580(18) 0.0508(18) 0.0190(13) 0.0346(16)
C1 0.052(2) 0.053(2) 0.0324(19) 0.0152(17) -0.0019(17) -0.0048(18)
C2 0.043(2) 0.044(2) 0.0244(17) 0.0131(15) -0.0050(15) -0.0034(16)
C3 0.057(2) 0.036(2) 0.0254(17) 0.0096(14) -0.0029(16) -0.0048(16)
C4 0.046(2) 0.037(2) 0.0277(17) 0.0080(14) -0.0058(15) -0.0070(16)
C5 0.066(3) 0.032(2) 0.042(2) 0.0095(16) -0.0048(19) -0.0059(18)
C6 0.063(3) 0.041(2) 0.044(2) 0.0159(17) -0.002(2) -0.0105(19)
C7 0.063(3) 0.035(2) 0.0305(18) 0.0037(15) 0.0007(17) 0.0127(18)
C8 0.060(2) 0.0251(17) 0.0236(16) 0.0067(13) -0.0014(15) 0.0041(15)
C9 0.063(2) 0.0263(18) 0.0259(17) 0.0047(14) 0.0010(16) -0.0010(16)
C10 0.051(2) 0.0326(19) 0.0313(18) 0.0098(15) -0.0076(16) -0.0007(16)
C11 0.056(2) 0.0276(19) 0.049(2) 0.0011(16) 0.0000(19) -0.0023(17)
C12 0.068(3) 0.027(2) 0.046(2) -0.0024(16) -0.007(2) 0.0003(18)
C13 0.061(2) 0.0301(18) 0.0286(17) 0.0049(14) 0.0098(16) 0.0023(16)
C14 0.053(2) 0.0368(19) 0.0203(16) 0.0094(14) 0.0052(14) -0.0036(16)
C15 0.0439(19) 0.0288(18) 0.0296(17) 0.0067(13) 0.0102(14) -0.0037(14)
C16 0.049(2) 0.0311(18) 0.0250(16) 0.0090(14) 0.0065(15) -0.0029(15)
C17 0.0392(18) 0.0318(18) 0.0253(16) 0.0084(13) 0.0088(14) -0.0042(14)
C18 0.052(2) 0.0279(18) 0.0306(18) 0.0058(14) 0.0095(15) 0.0006(15)
C19 0.065(2) 0.0313(19) 0.0261(17) 0.0105(14) 0.0067(16) 0.0060(16)
C20 0.0338(17) 0.0326(18) 0.0200(15) 0.0041(13) 0.0065(13) 0.0056(13)
C21 0.0311(16) 0.0277(16) 0.0248(15) 0.0084(12) 0.0071(13) 0.0058(13)
C22 0.0360(18) 0.0263(17) 0.0260(16) 0.0036(13) 0.0099(13) -0.0005(13)
C23 0.0404(19) 0.0293(17) 0.0231(16) 0.0054(13) 0.0084(14) 0.0016(14)
C24 0.048(2) 0.0266(17) 0.0306(17) 0.0089(13) 0.0102(15) 0.0008(14)
C25 0.047(2) 0.0288(18) 0.0281(17) 0.0017(13) 0.0072(15) -0.0002(15)
C26 0.0425(19) 0.0292(17) 0.0249(16) 0.0063(13) 0.0109(14) 0.0043(14)
C27 0.0377(18) 0.0301(17) 0.0231(16) 0.0056(13) 0.0068(14) -0.0024(14)
C28 0.0397(18) 0.0213(16) 0.0228(15) 0.0019(12) 0.0062(13) -0.0041(13)
C29 0.0388(18) 0.0324(18) 0.0212(15) 0.0067(13) 0.0072(13) -0.0026(14)
C30 0.0316(17) 0.0291(17) 0.0254(16) 0.0055(13) 0.0041(13) -0.0037(13)
C31 0.0360(18) 0.043(2) 0.0306(17) 0.0069(15) 0.0118(14) -0.0036(15)
C32 0.050(2) 0.039(2) 0.0233(16) 0.0078(14) 0.0145(15) -0.0019(16)
C33 0.0353(19) 0.071(3) 0.041(2) 0.0287(19) 0.0110(16) 0.0162(18)
C34 0.050(2) 0.037(2) 0.0340(18) 0.0150(15) 0.0081(16) -0.0021(16)
C35 0.0398(19) 0.0323(18) 0.0316(17) 0.0087(14) 0.0096(15) 0.0029(14)
C36 0.0344(18) 0.0388(19) 0.0290(17) 0.0104(14) 0.0059(14) -0.0032(14)
C37 0.045(2) 0.074(3) 0.036(2) 0.0147(18) 0.0142(17) 0.0180(19)
C38 0.057(3) 0.083(3) 0.050(2) 0.022(2) 0.025(2) 0.032(2)
C39 0.059(2) 0.046(2) 0.0317(19) 0.0162(16) 0.0055(17) 0.0081(18)
C40 0.067(3) 0.087(4) 0.097(4) 0.057(3) 0.025(3) 0.003(3)
C41 0.126(5) 0.130(6) 0.151(6) 0.072(5) 0.087(5) 0.022(4)
C42 0.084(3) 0.0261(19) 0.037(2) -0.0032(15) 0.005(2) 0.0148(18)
C43 0.083(3) 0.037(2) 0.060(3) 0.0039(19) 0.011(2) 0.015(2)
C44 0.058(2) 0.045(2) 0.0259(17) 0.0145(15) 0.0048(16) 0.0042(17)
C45 0.060(3) 0.069(3) 0.048(2) 0.024(2) 0.015(2) 0.006(2)
C46 0.112(4) 0.041(2) 0.035(2) 0.0025(17) 0.026(2) 0.031(2)
C47 0.056(2) 0.045(2) 0.0274(18) 0.0019(15) 0.0087(16) 0.0131(17)
C48 0.057(2) 0.045(2) 0.0200(16) 0.0067(14) 0.0137(15) -0.0021(17)
C49 0.062(3) 0.062(3) 0.0318(19) 0.0165(17) 0.0096(18) 0.018(2)
C50 0.042(2) 0.094(4) 0.063(3) 0.037(2) 0.012(2) 0.012(2)
C51 0.053(2) 0.070(3) 0.064(3) 0.030(2) 0.009(2) 0.009(2)
O7 0.0266(11) 0.0390(13) 0.0410(13) 0.0158(10) 0.0123(10) 0.0035(9)
O8 0.0402(13) 0.0332(13) 0.0355(12) 0.0009(10) 0.0126(10) 0.0002(10)
O9 0.0219(11) 0.0336(12) 0.0375(12) 0.0121(10) 0.0020(9) 0.0015(9)
O10 0.0328(12) 0.0280(12) 0.0384(12) 0.0163(9) 0.0030(10) 0.0044(9)
O11 0.0284(11) 0.0409(13) 0.0228(11) 0.0095(9) 0.0023(9) 0.0089(9)
O12 0.0793(18) 0.0330(13) 0.0228(12) -0.0006(10) 0.0142(12) -0.0003(12)
C52 0.0267(16) 0.0333(18) 0.0295(16) 0.0155(13) 0.0044(13) 0.0038(13)
C53 0.0327(17) 0.0293(17) 0.0233(15) 0.0126(13) 0.0032(13) 0.0030(13)
C54 0.0306(17) 0.0298(17) 0.0309(17) 0.0136(13) 0.0049(13) -0.0016(13)
C55 0.0271(16) 0.0268(17) 0.0329(17) 0.0125(13) 0.0032(13) 0.0025(13)
C56 0.0294(17) 0.0299(18) 0.047(2) 0.0117(15) 0.0150(15) 0.0030(13)
C57 0.0306(17) 0.0296(18) 0.046(2) 0.0175(15) 0.0082(15) -0.0027(13)
C58 0.0334(17) 0.0234(16) 0.0319(17) 0.0080(13) 0.0103(14) 0.0040(13)
C59 0.0334(17) 0.0198(15) 0.0271(16) 0.0112(12) 0.0027(13) 0.0010(12)
C60 0.0332(17) 0.0215(16) 0.0287(16) 0.0086(12) 0.0044(13) 0.0023(13)
C61 0.0318(17) 0.0244(16) 0.0341(17) 0.0134(13) 0.0069(13) 0.0030(13)
C62 0.0270(16) 0.0257(17) 0.0374(18) 0.0102(14) 0.0019(14) -0.0019(13)
C63 0.0391(19) 0.0226(16) 0.0329(17) 0.0039(13) 0.0024(14) -0.0026(14)
C64 0.0233(15) 0.0247(16) 0.0298(16) 0.0088(12) 0.0030(12) 0.0012(12)
C65 0.0237(15) 0.0309(17) 0.0248(15) 0.0088(13) 0.0048(12) 0.0040(12)
C66 0.0190(14) 0.0241(15) 0.0178(14) 0.0046(11) 0.0045(11) 0.0029(11)
C67 0.0203(15) 0.0268(16) 0.0240(15) 0.0044(12) 0.0077(12) -0.0018(12)
C68 0.0251(15) 0.0283(16) 0.0229(15) 0.0067(12) 0.0069(12) 0.0001(12)
C69 0.0250(16) 0.0314(18) 0.0426(19) 0.0191(14) 0.0042(14) -0.0010(13)
C70 0.0219(16) 0.0357(19) 0.0441(19) 0.0139(15) 0.0025(14) -0.0049(13)
C71 0.0279(16) 0.0282(16) 0.0270(16) 0.0122(13) 0.0082(13) 0.0071(12)
C72 0.0211(14) 0.0233(15) 0.0216(14) 0.0051(11) 0.0079(12) 0.0031(11)
C73 0.0261(15) 0.0207(15) 0.0231(15) 0.0077(12) 0.0070(12) 0.0025(12)
C74 0.0277(16) 0.0259(16) 0.0244(15) 0.0087(12) 0.0076(12) 0.0009(12)
C75 0.0274(16) 0.0302(17) 0.0324(17) 0.0093(13) 0.0039(13) -0.0050(13)
C76 0.0346(18) 0.0234(16) 0.0348(17) 0.0133(13) 0.0077(14) 0.0025(13)
C77 0.0262(15) 0.0245(15) 0.0194(14) 0.0057(11) 0.0040(12) 0.0014(12)
C78 0.0295(16) 0.0240(16) 0.0214(15) 0.0057(12) 0.0006(12) -0.0005(12)
C79 0.0253(15) 0.0152(14) 0.0233(14) 0.0070(11) 0.0041(12) -0.0010(11)
C80 0.0223(15) 0.0212(15) 0.0255(15) 0.0097(12) 0.0037(12) 0.0015(11)
C81 0.0309(16) 0.0217(15) 0.0282(16) 0.0081(12) 0.0102(13) -0.0022(12)
C82 0.0275(16) 0.0272(16) 0.0330(17) 0.0096(13) 0.0094(13) 0.0057(12)
C83 0.0233(16) 0.0331(18) 0.0315(17) 0.0107(13) 0.0030(13) 0.0053(13)
C84 0.0436(19) 0.0319(18) 0.0239(16) 0.0023(13) 0.0128(14) -0.0035(14)
C85 0.0278(16) 0.0302(17) 0.0235(15) 0.0053(13) 0.0097(12) -0.0016(13)
C86 0.0254(15) 0.0260(16) 0.0266(16) 0.0061(12) 0.0098(12) 0.0013(12)
C87 0.0252(15) 0.0300(17) 0.0278(16) 0.0094(13) 0.0108(13) 0.0018(12)
C88 0.0369(18) 0.0331(18) 0.0321(17) 0.0114(14) 0.0126(14) 0.0110(14)
C89 0.045(2) 0.0312(18) 0.0333(18) 0.0058(14) 0.0148(15) 0.0093(15)
C90 0.0338(17) 0.0332(18) 0.0229(15) 0.0073(13) 0.0057(13) -0.0007(13)
C91 0.0374(19) 0.044(2) 0.0377(19) 0.0160(15) 0.0104(15) -0.0024(15)
C92 0.036(2) 0.065(3) 0.043(2) 0.0191(18) 0.0141(16) -0.0003(17)
C93 0.055(2) 0.0302(19) 0.0358(19) -0.0008(14) 0.0122(17) 0.0046(16)
C94 0.061(3) 0.061(3) 0.052(2) -0.004(2) 0.019(2) 0.012(2)
C95 0.0221(16) 0.0403(19) 0.0401(18) 0.0150(15) 0.0026(14) 0.0016(13)
C96 0.045(2) 0.048(2) 0.050(2) 0.0004(18) 0.0096(18) -0.0022(17)
C97 0.047(2) 0.0306(18) 0.0396(19) 0.0187(15) 0.0072(16) 0.0053(15)
C98 0.058(2) 0.035(2) 0.042(2) 0.0160(16) 0.0049(17) 0.0167(17)
C99 0.0307(17) 0.044(2) 0.0318(17) 0.0165(15) 0.0034(14) 0.0072(14)
C100 0.049(2) 0.081(3) 0.0297(19) 0.0259(19) 0.0031(16) 0.017(2)
C101 0.052(6) 0.031(2) 0.034(3) -0.0023(19) 0.017(5) -0.005(5)
C102 0.074(6) 0.063(5) 0.028(4) 0.002(4) 0.006(4) 0.010(4)
C103 0.052(6) 0.031(2) 0.034(3) -0.0023(19) 0.017(5) -0.005(5)
C104 0.068(7) 0.065(6) 0.061(6) -0.013(5) 0.036(5) 0.006(5)

loop_
_atom_type_symbol
_atom_type_description
_atom_type_scat_dispersion_real
_atom_type_scat_dispersion_imag
_atom_type_scat_source
C C 0.0033 0.0016 'International Tables Vol C Tables 4.2.6.8 and 6.1.1.4'
H H 0.0000 0.0000 'International Tables Vol C Tables 4.2.6.8 and 6.1.1.4'
O O 0.0106 0.0060 'International Tables Vol C Tables 4.2.6.8 and 6.1.1.4'

loop_
_geom_angle_atom_site_label_1
_geom_angle_atom_site_label_2
_geom_angle_atom_site_label_3
_geom_angle
C1 O1 C40 119.3(3)
C7 O2 C42 117.8(3)
C14 O3 C44 118.4(3)
C20 O4 C46 119.6(3)
C27 O5 C48 117.4(3)
C33 O6 C50 119.4(3)
O1 C1 C6 125.1(3)
O1 C1 C2 116.3(4)
C6 C1 C2 118.6(4)
C3 C2 C1 119.6(4)
C3 C2 C39 122.1(3)
C1 C2 C39 118.1(4)
C2 C3 C4 122.7(3)
C2 C3 H3 118.7
C4 C3 H3 118.7
C5 C4 C3 115.9(4)
C5 C4 C10 122.1(3)
C3 C4 C10 121.9(3)
C6 C5 C4 122.5(4)
C6 C5 H5 118.8
C4 C5 H5 118.8
C5 C6 C1 120.6(4)
C5 C6 H6 119.7
C1 C6 H6 119.7
O2 C7 C12 125.0(3)
O2 C7 C8 115.2(3)
C12 C7 C8 119.8(4)
C9 C8 C7 118.6(3)
C9 C8 C13 123.1(3)
C7 C8 C13 118.3(3)
C8 C9 C10 123.0(3)
C8 C9 H9 118.5
C10 C9 H9 118.5
C11 C10 C9 116.6(4)
C11 C10 C4 121.6(3)
C9 C10 C4 121.8(3)
C10 C11 C12 121.6(3)
C10 C11 H11 119.2
C12 C11 H11 119.2
C7 C12 C11 120.4(3)
C7 C12 H12 119.8
C11 C12 H12 119.8
C15 C13 C8 112.8(3)
C15 C13 H13A 109.0
C8 C13 H13A 109.0
C15 C13 H13B 109.0
C8 C13 H13B 109.0
H13A C13 H13B 107.8
C19 C14 O3 124.0(3)
C19 C14 C15 120.6(3)
O3 C14 C15 115.4(3)
C16 C15 C14 118.3(3)
C16 C15 C13 120.5(3)
C14 C15 C13 121.2(3)
C15 C16 C17 122.8(3)
C15 C16 H16 118.6
C17 C16 H16 118.6
C18 C17 C16 117.4(3)
C18 C17 C23 121.6(3)
C16 C17 C23 120.9(3)
C17 C18 C19 121.4(3)
C17 C18 H18 119.3
C19 C18 H18 119.3
C14 C19 C18 119.6(3)
C14 C19 H19 120.2
C18 C19 H19 120.2
O4 C20 C25 124.4(3)
O4 C20 C21 115.5(3)
C25 C20 C21 120.1(3)
C22 C21 C20 118.6(3)
C22 C21 C26 121.8(3)
C20 C21 C26 119.3(3)
C21 C22 C23 122.6(3)
C21 C22 H22 118.7
C23 C22 H22 118.7
C22 C23 C24 117.6(3)
C22 C23 C17 119.9(3)
C24 C23 C17 122.4(3)
C25 C24 C23 120.6(3)
C25 C24 H24 119.7
C23 C24 H24 119.7
C24 C25 C20 120.4(3)
C24 C25 H25 119.8
C20 C25 H25 119.8
C28 C26 C21 109.9(3)
C28 C26 H26A 109.7
C21 C26 H26A 109.7
C28 C26 H26B 109.7
C21 C26 H26B 109.7
H26A C26 H26B 108.2
O5 C27 C32 124.8(3)
O5 C27 C28 115.9(3)
C32 C27 C28 119.3(3)
C29 C28 C27 118.2(3)
C29 C28 C26 120.7(3)
C27 C28 C26 121.0(3)
C30 C29 C28 123.1(3)
C30 C29 H29 118.5
C28 C29 H29 118.5
C29 C30 C31 117.8(3)
C29 C30 C36 120.4(3)
C31 C30 C36 121.8(3)
C30 C31 C32 120.4(3)
C30 C31 H31 119.8
C32 C31 H31 119.8
C27 C32 C31 121.2(3)
C27 C32 H32 119.4
C31 C32 H32 119.4
O6 C33 C38 123.1(4)
O6 C33 C34 116.9(3)
C38 C33 C34 119.9(3)
C35 C34 C33 117.9(3)
C35 C34 C39 122.0(3)
C33 C34 C39 120.1(3)
C34 C35 C36 123.7(3)
C34 C35 H35 118.2
C36 C35 H35 118.2
C37 C36 C35 116.6(3)
C37 C36 C30 121.8(3)
C35 C36 C30 121.6(3)
C36 C37 C38 121.4(3)
C36 C37 H37 119.3
C38 C37 H37 119.3
C37 C38 C33 120.5(4)
C37 C38 H38 119.7
C33 C38 H38 119.7
C34 C39 C2 113.7(3)
C34 C39 H39A 108.8
C2 C39 H39A 108.8
C34 C39 H39B 108.8
C2 C39 H39B 108.8
H39A C39 H39B 107.7
O1 C40 C41 107.6(4)
O1 C40 H40A 110.2
C41 C40 H40A 110.2
O1 C40 H40B 110.2
C41 C40 H40B 110.2
H40A C40 H40B 108.5
C40 C41 H41A 109.5
C40 C41 H41B 109.5
H41A C41 H41B 109.5
C40 C41 H41C 109.5
H41A C41 H41C 109.5
H41B C41 H41C 109.5
O2 C42 C43 108.2(3)
O2 C42 H42A 110.1
C43 C42 H42A 110.1
O2 C42 H42B 110.1
C43 C42 H42B 110.1
H42A C42 H42B 108.4
C42 C43 H43A 109.5
C42 C43 H43B 109.5
H43A C43 H43B 109.5
C42 C43 H43C 109.5
H43A C43 H43C 109.5
H43B C43 H43C 109.5
O3 C44 C45 111.9(3)
O3 C44 H44A 109.2
C45 C44 H44A 109.2
O3 C44 H44B 109.2
C45 C44 H44B 109.2
H44A C44 H44B 107.9
C44 C45 H45A 109.5
C44 C45 H45B 109.5
H45A C45 H45B 109.5
C44 C45 H45C 109.5
H45A C45 H45C 109.5
H45B C45 H45C 109.5
O4 C46 C47 111.3(3)
O4 C46 H46A 109.4
C47 C46 H46A 109.4
O4 C46 H46B 109.4
C47 C46 H46B 109.4
H46A C46 H46B 108.0
C46 C47 H47A 109.5
C46 C47 H47B 109.5
H47A C47 H47B 109.5
C46 C47 H47C 109.5
H47A C47 H47C 109.5
H47B C47 H47C 109.5
O5 C48 C49 105.4(3)
O5 C48 H48A 110.7
C49 C48 H48A 110.7
O5 C48 H48B 110.7
C49 C48 H48B 110.7
H48A C48 H48B 108.8
C48 C49 H49A 109.5
C48 C49 H49B 109.5
H49A C49 H49B 109.5
C48 C49 H49C 109.5
H49A C49 H49C 109.5
H49B C49 H49C 109.5
O6 C50 C51 109.5(4)
O6 C50 H50A 109.8
C51 C50 H50A 109.8
O6 C50 H50B 109.8
C51 C50 H50B 109.8
H50A C50 H50B 108.2
C50 C51 H51A 109.5
C50 C51 H51B 109.5
H51A C51 H51B 109.5
C50 C51 H51C 109.5
H51A C51 H51C 109.5
H51B C51 H51C 109.5
C52 O7 C91 117.9(3)
C58 O8 C93 117.3(2)
C65 O9 C95 119.0(2)
C71 O10 C97 117.6(2)
C78 O11 C99 118.3(2)
C84 O12 C103 121.8(5)
C84 O12 C101 114.2(4)
O7 C52 C57 123.6(3)
O7 C52 C53 116.9(3)
C57 C52 C53 119.5(3)
C54 C53 C52 118.0(3)
C54 C53 C90 121.1(3)
C52 C53 C90 120.9(3)
C53 C54 C55 123.9(3)
C53 C54 H54 118.1
C55 C54 H54 118.1
C56 C55 C54 116.6(3)
C56 C55 C61 121.8(3)
C54 C55 C61 121.5(3)
C55 C56 C57 121.7(3)
C55 C56 H56 119.2
C57 C56 H56 119.2
C52 C57 C56 120.2(3)
C52 C57 H57 119.9
C56 C57 H57 119.9
O8 C58 C63 124.1(3)
O8 C58 C59 115.9(3)
C63 C58 C59 119.9(3)
C60 C59 C58 118.8(3)
C60 C59 C64 120.1(3)
C58 C59 C64 121.1(3)
C59 C60 C61 122.4(3)
C59 C60 H60 118.8
C61 C60 H60 118.8
C62 C61 C60 117.4(3)
C62 C61 C55 120.7(3)
C60 C61 C55 122.0(3)
C61 C62 C63 121.9(3)
C61 C62 H62 119.1
C63 C62 H62 119.1
C58 C63 C62 119.6(3)
C58 C63 H63 120.2
C62 C63 H63 120.2
C59 C64 C66 115.3(2)
C59 C64 H64A 108.4
C66 C64 H64A 108.4
C59 C64 H64B 108.4
C66 C64 H64B 108.4
H64A C64 H64B 107.5
O9 C65 C70 125.5(3)
O9 C65 C66 115.4(2)
C70 C65 C66 119.0(3)
C67 C66 C65 119.0(3)
C67 C66 C64 123.6(2)
C65 C66 C64 117.4(2)
C66 C67 C68 123.3(3)
C66 C67 H67 118.4
C68 C67 H67 118.4
C69 C68 C67 116.3(3)
C69 C68 C74 121.1(3)
C67 C68 C74 122.6(2)
C68 C69 C70 122.3(3)
C68 C69 H69 118.9
C70 C69 H69 118.9
C65 C70 C69 120.2(3)
C65 C70 H70 119.9
C69 C70 H70 119.9
O10 C71 C76 124.9(3)
O10 C71 C72 115.9(2)
C76 C71 C72 119.1(3)
C73 C72 C71 118.6(2)
C73 C72 C77 122.6(2)
C71 C72 C77 118.8(2)
C72 C73 C74 122.9(3)
C72 C73 H73 118.6
C74 C73 H73 118.6
C75 C74 C73 116.4(3)
C75 C74 C68 121.9(3)
C73 C74 C68 121.6(3)
C76 C75 C74 122.4(3)
C76 C75 H75 118.8
C74 C75 H75 118.8
C75 C76 C71 120.5(3)
C75 C76 H76 119.7
C71 C76 H76 119.7
C79 C77 C72 112.4(2)
C79 C77 H77A 109.1
C72 C77 H77A 109.1
C79 C77 H77B 109.1
C72 C77 H77B 109.1
H77A C77 H77B 107.9
O11 C78 C83 124.5(3)
O11 C78 C79 115.7(3)
C83 C78 C79 119.9(3)
C80 C79 C78 117.9(3)
C80 C79 C77 120.9(2)
C78 C79 C77 121.2(2)
C79 C80 C81 123.2(3)
C79 C80 H80 118.4
C81 C80 H80 118.4
C82 C81 C80 116.7(3)
C82 C81 C87 122.6(3)
C80 C81 C87 120.5(3)
C81 C82 C83 122.1(3)
C81 C82 H82 119.0
C83 C82 H82 119.0
C78 C83 C82 120.2(3)
C78 C83 H83 119.9
C82 C83 H83 119.9
C89 C84 O12 124.2(3)
C89 C84 C85 121.2(3)
O12 C84 C85 114.6(3)
C86 C85 C84 117.9(3)
C86 C85 C90 123.8(3)
C84 C85 C90 118.3(3)
C85 C86 C87 122.2(3)
C85 C86 H86 118.9
C87 C86 H86 118.9
C88 C87 C86 117.7(3)
C88 C87 C81 120.1(3)
C86 C87 C81 122.1(3)
C87 C88 C89 121.5(3)
C87 C88 H88 119.3
C89 C88 H88 119.3
C84 C89 C88 119.6(3)
C84 C89 H89 120.2
C88 C89 H89 120.2
C53 C90 C85 115.8(2)
C53 C90 H90A 108.3
C85 C90 H90A 108.3
C53 C90 H90B 108.3
C85 C90 H90B 108.3
H90A C90 H90B 107.4
O7 C91 C92 108.4(3)
O7 C91 H91A 110.0
C92 C91 H91A 110.0
O7 C91 H91B 110.0
C92 C91 H91B 110.0
H91A C91 H91B 108.4
C91 C92 H92A 109.5
C91 C92 H92B 109.5
H92A C92 H92B 109.5
C91 C92 H92C 109.5
H92A C92 H92C 109.5
H92B C92 H92C 109.5
O8 C93 C94 108.7(3)
O8 C93 H93A 110.0
C94 C93 H93A 110.0
O8 C93 H93B 110.0
C94 C93 H93B 110.0
H93A C93 H93B 108.3
C93 C94 H94A 109.5
C93 C94 H94B 109.5
H94A C94 H94B 109.5
C93 C94 H94C 109.5
H94A C94 H94C 109.5
H94B C94 H94C 109.5
O9 C95 C96 112.0(3)
O9 C95 H95A 109.2
C96 C95 H95A 109.2
O9 C95 H95B 109.2
C96 C95 H95B 109.2
H95A C95 H95B 107.9
C95 C96 H96A 109.5
C95 C96 H96B 109.5
H96A C96 H96B 109.5
C95 C96 H96C 109.5
H96A C96 H96C 109.5
H96B C96 H96C 109.5
O10 C97 C98 107.7(3)
O10 C97 H97A 110.2
C98 C97 H97A 110.2
O10 C97 H97B 110.2
C98 C97 H97B 110.2
H97A C97 H97B 108.5
C97 C98 H98A 109.5
C97 C98 H98B 109.5
H98A C98 H98B 109.5
C97 C98 H98C 109.5
H98A C98 H98C 109.5
H98B C98 H98C 109.5
O11 C99 C100 105.9(3)
O11 C99 H99A 110.6
C100 C99 H99A 110.6
O11 C99 H99B 110.6
C100 C99 H99B 110.6
H99A C99 H99B 108.7
C99 C100 H10A 109.5
C99 C100 H10B 109.5
H10A C100 H10B 109.5
C99 C100 H10C 109.5
H10A C100 H10C 109.5
H10B C100 H10C 109.5
C102 C101 O12 105.0(7)
C102 C101 H10D 110.7
O12 C101 H10D 110.7
C102 C101 H10E 110.7
O12 C101 H10E 110.7
H10D C101 H10E 108.8
C101 C102 H10F 109.5
C101 C102 H10G 109.5
H10F C102 H10G 109.5
C101 C102 H10H 109.5
H10F C102 H10H 109.5
H10G C102 H10H 109.5
O12 C103 C104 105.6(7)
O12 C103 H10I 110.6
C104 C103 H10I 110.6
O12 C103 H10J 110.6
C104 C103 H10J 110.6
H10I C103 H10J 108.7
C103 C104 H10K 109.5
C103 C104 H10L 109.5
H10K C104 H10L 109.5
C103 C104 H10M 109.5
H10K C104 H10M 109.5
H10L C104 H10M 109.5

loop_
_geom_bond_atom_site_label_1
_geom_bond_atom_site_label_2
_geom_bond_distance
O1 C1 1.357(5)
O1 C40 1.411(5)
O2 C7 1.353(5)
O2 C42 1.437(4)
O3 C14 1.382(4)
O3 C44 1.430(4)
O4 C20 1.363(3)
O4 C46 1.386(4)
O5 C27 1.363(4)
O5 C48 1.436(3)
O6 C33 1.382(4)
O6 C50 1.393(5)
C1 C6 1.390(6)
C1 C2 1.410(5)
C2 C3 1.374(5)
C2 C39 1.520(5)
C3 C4 1.416(5)
C3 H3 0.9500
C4 C5 1.395(5)
C4 C10 1.477(5)
C5 C6 1.381(6)
C5 H5 0.9500
C6 H6 0.9500
C7 C12 1.372(5)
C7 C8 1.405(5)
C8 C9 1.378(5)
C8 C13 1.516(5)
C9 C10 1.400(5)
C9 H9 0.9500
C10 C11 1.388(5)
C11 C12 1.395(6)
C11 H11 0.9500
C12 H12 0.9500
C13 C15 1.508(5)
C13 H13A 0.9900
C13 H13B 0.9900
C14 C19 1.374(5)
C14 C15 1.385(5)
C15 C16 1.379(4)
C16 C17 1.398(5)
C16 H16 0.9500
C17 C18 1.363(5)
C17 C23 1.482(4)
C18 C19 1.404(4)
C18 H18 0.9500
C19 H19 0.9500
C20 C25 1.388(4)
C20 C21 1.400(4)
C21 C22 1.382(4)
C21 C26 1.510(4)
C22 C23 1.395(4)
C22 H22 0.9500
C23 C24 1.401(4)
C24 C25 1.388(4)
C24 H24 0.9500
C25 H25 0.9500
C26 C28 1.506(4)
C26 H26A 0.9900
C26 H26B 0.9900
C27 C32 1.379(5)
C27 C28 1.411(4)
C28 C29 1.389(4)
C29 C30 1.384(4)
C29 H29 0.9500
C30 C31 1.392(4)
C30 C36 1.482(4)
C31 C32 1.392(5)
C31 H31 0.9500
C32 H32 0.9500
C33 C38 1.390(5)
C33 C34 1.401(5)
C34 C35 1.378(5)
C34 C39 1.517(5)
C35 C36 1.406(4)
C35 H35 0.9500
C36 C37 1.386(5)
C37 C38 1.387(5)
C37 H37 0.9500
C38 H38 0.9500
C39 H39A 0.9900
C39 H39B 0.9900
C40 C41 1.488(7)
C40 H40A 0.9900
C40 H40B 0.9900
C41 H41A 0.9800
C41 H41B 0.9800
C41 H41C 0.9800
C42 C43 1.493(6)
C42 H42A 0.9900
C42 H42B 0.9900
C43 H43A 0.9800
C43 H43B 0.9800
C43 H43C 0.9800
C44 C45 1.512(5)
C44 H44A 0.9900
C44 H44B 0.9900
C45 H45A 0.9800
C45 H45B 0.9800
C45 H45C 0.9800
C46 C47 1.474(5)
C46 H46A 0.9900
C46 H46B 0.9900
C47 H47A 0.9800
C47 H47B 0.9800
C47 H47C 0.9800
C48 C49 1.519(5)
C48 H48A 0.9900
C48 H48B 0.9900
C49 H49A 0.9800
C49 H49B 0.9800
C49 H49C 0.9800
C50 C51 1.457(5)
C50 H50A 0.9900
C50 H50B 0.9900
C51 H51A 0.9800
C51 H51B 0.9800
C51 H51C 0.9800
O7 C52 1.367(4)
O7 C91 1.434(4)
O8 C58 1.365(4)
O8 C93 1.450(4)
O9 C65 1.359(3)
O9 C95 1.427(4)
O10 C71 1.359(3)
O10 C97 1.433(4)
O11 C78 1.368(3)
O11 C99 1.445(4)
O12 C84 1.380(4)
O12 C103 1.433(9)
O12 C101 1.502(9)
C52 C57 1.379(5)
C52 C53 1.421(4)
C53 C54 1.372(4)
C53 C90 1.517(4)
C54 C55 1.397(4)
C54 H54 0.9500
C55 C56 1.382(4)
C55 C61 1.493(4)
C56 C57 1.399(4)
C56 H56 0.9500
C57 H57 0.9500
C58 C63 1.380(4)
C58 C59 1.408(4)
C59 C60 1.383(4)
C59 C64 1.503(4)
C60 C61 1.390(4)
C60 H60 0.9500
C61 C62 1.389(4)
C62 C63 1.391(5)
C62 H62 0.9500
C63 H63 0.9500
C64 C66 1.517(4)
C64 H64A 0.9900
C64 H64B 0.9900
C65 C70 1.383(4)
C65 C66 1.414(4)
C66 C67 1.378(4)
C67 C68 1.400(4)
C67 H67 0.9500
C68 C69 1.388(4)
C68 C74 1.484(4)
C69 C70 1.395(4)
C69 H69 0.9500
C70 H70 0.9500
C71 C76 1.383(4)
C71 C72 1.408(4)
C72 C73 1.392(4)
C72 C77 1.521(4)
C73 C74 1.398(4)
C73 H73 0.9500
C74 C75 1.385(4)
C75 C76 1.382(4)
C75 H75 0.9500
C76 H76 0.9500
C77 C79 1.504(4)
C77 H77A 0.9900
C77 H77B 0.9900
C78 C83 1.377(4)
C78 C79 1.404(4)
C79 C80 1.388(4)
C80 C81 1.396(4)
C80 H80 0.9500
C81 C82 1.374(4)
C81 C87 1.485(4)
C82 C83 1.388(4)
C82 H82 0.9500
C83 H83 0.9500
C84 C89 1.364(5)
C84 C85 1.403(4)
C85 C86 1.386(4)
C85 C90 1.521(4)
C86 C87 1.398(4)
C86 H86 0.9500
C87 C88 1.382(4)
C88 C89 1.393(4)
C88 H88 0.9500
C89 H89 0.9500
C90 H90A 0.9900
C90 H90B 0.9900
C91 C92 1.495(5)
C91 H91A 0.9900
C91 H91B 0.9900
C92 H92A 0.9800
C92 H92B 0.9800
C92 H92C 0.9800
C93 C94 1.470(5)
C93 H93A 0.9900
C93 H93B 0.9900
C94 H94A 0.9800
C94 H94B 0.9800
C94 H94C 0.9800
C95 C96 1.496(5)
C95 H95A 0.9900
C95 H95B 0.9900
C96 H96A 0.9800
C96 H96B 0.9800
C96 H96C 0.9800
C97 C98 1.495(5)
C97 H97A 0.9900
C97 H97B 0.9900
C98 H98A 0.9800
C98 H98B 0.9800
C98 H98C 0.9800
C99 C100 1.509(5)
C99 H99A 0.9900
C99 H99B 0.9900
C100 H10A 0.9800
C100 H10B 0.9800
C100 H10C 0.9800
C101 C102 1.486(11)
C101 H10D 0.9900
C101 H10E 0.9900
C102 H10F 0.9800
C102 H10G 0.9800
C102 H10H 0.9800
C103 C104 1.490(11)
C103 H10I 0.9900
C103 H10J 0.9900
C104 H10K 0.9800
C104 H10L 0.9800
C104 H10M 0.9800

loop_
_geom_torsion_atom_site_label_1
_geom_torsion_atom_site_label_2
_geom_torsion_atom_site_label_3
_geom_torsion_atom_site_label_4
_geom_torsion
C40 O1 C1 C6 7.4(5)
C40 O1 C1 C2 -170.6(3)
O1 C1 C2 C3 -178.5(3)
C6 C1 C2 C3 3.3(5)
O1 C1 C2 C39 -2.4(4)
C6 C1 C2 C39 179.5(3)
C1 C2 C3 C4 -2.1(5)
C39 C2 C3 C4 -178.1(3)
C2 C3 C4 C5 0.5(5)
C2 C3 C4 C10 179.8(3)
C3 C4 C5 C6 -0.3(5)
C10 C4 C5 C6 -179.6(3)
C4 C5 C6 C1 1.7(5)
O1 C1 C6 C5 178.9(3)
C2 C1 C6 C5 -3.1(5)
C42 O2 C7 C12 9.7(5)
C42 O2 C7 C8 -170.4(3)
O2 C7 C8 C9 -179.9(3)
C12 C7 C8 C9 -0.1(5)
O2 C7 C8 C13 -0.6(4)
C12 C7 C8 C13 179.3(3)
C7 C8 C9 C10 0.3(5)
C13 C8 C9 C10 -179.1(3)
C8 C9 C10 C11 -0.7(5)
C8 C9 C10 C4 179.2(3)
C5 C4 C10 C11 31.6(5)
C3 C4 C10 C11 -147.7(3)
C5 C4 C10 C9 -148.3(3)
C3 C4 C10 C9 32.4(5)
C9 C10 C11 C12 0.9(5)
C4 C10 C11 C12 -179.0(3)
O2 C7 C12 C11 -179.8(3)
C8 C7 C12 C11 0.3(5)
C10 C11 C12 C7 -0.8(6)
C9 C8 C13 C15 -8.6(5)
C7 C8 C13 C15 172.0(3)
C44 O3 C14 C19 20.5(5)
C44 O3 C14 C15 -163.1(3)
C19 C14 C15 C16 -1.8(5)
O3 C14 C15 C16 -178.3(3)
C19 C14 C15 C13 174.4(3)
O3 C14 C15 C13 -2.2(5)
C8 C13 C15 C16 87.4(4)
C8 C13 C15 C14 -88.7(4)
C14 C15 C16 C17 2.3(5)
C13 C15 C16 C17 -173.9(3)
C15 C16 C17 C18 -1.8(5)
C15 C16 C17 C23 175.1(3)
C16 C17 C18 C19 0.8(5)
C23 C17 C18 C19 -176.1(3)
O3 C14 C19 C18 177.1(3)
C15 C14 C19 C18 0.8(5)
C17 C18 C19 C14 -0.4(5)
C46 O4 C20 C25 21.6(5)
C46 O4 C20 C21 -158.1(3)
O4 C20 C21 C22 178.4(3)
C25 C20 C21 C22 -1.4(5)
O4 C20 C21 C26 5.0(4)
C25 C20 C21 C26 -174.8(3)
C20 C21 C22 C23 -0.9(5)
C26 C21 C22 C23 172.3(3)
C21 C22 C23 C24 3.1(5)
C21 C22 C23 C17 -174.0(3)
C18 C17 C23 C22 138.4(3)
C16 C17 C23 C22 -38.4(5)
C18 C17 C23 C24 -38.6(5)
C16 C17 C23 C24 144.6(3)
C22 C23 C24 C25 -3.0(5)
C17 C23 C24 C25 174.0(3)
C23 C24 C25 C20 0.8(5)
O4 C20 C25 C24 -178.3(3)
C21 C20 C25 C24 1.4(5)
C22 C21 C26 C28 -104.4(3)
C20 C21 C26 C28 68.8(4)
C48 O5 C27 C32 -10.5(4)
C48 O5 C27 C28 169.7(3)
O5 C27 C28 C29 178.8(3)
C32 C27 C28 C29 -1.0(4)
O5 C27 C28 C26 -5.6(4)
C32 C27 C28 C26 174.5(3)
C21 C26 C28 C29 47.5(4)
C21 C26 C28 C27 -128.0(3)
C27 C28 C29 C30 0.4(4)
C26 C28 C29 C30 -175.2(3)
C28 C29 C30 C31 0.7(4)
C28 C29 C30 C36 -178.3(3)
C29 C30 C31 C32 -1.0(5)
C36 C30 C31 C32 177.9(3)
O5 C27 C32 C31 -179.2(3)
C28 C27 C32 C31 0.6(5)
C30 C31 C32 C27 0.4(5)
C50 O6 C33 C38 -31.1(6)
C50 O6 C33 C34 149.4(4)
O6 C33 C34 C35 -179.1(3)
C38 C33 C34 C35 1.3(5)
O6 C33 C34 C39 -1.8(5)
C38 C33 C34 C39 178.7(4)
C33 C34 C35 C36 -1.6(5)
C39 C34 C35 C36 -178.9(3)
C34 C35 C36 C37 0.3(5)
C34 C35 C36 C30 -179.1(3)
C29 C30 C36 C37 -152.6(3)
C31 C30 C36 C37 28.5(5)
C29 C30 C36 C35 26.8(4)
C31 C30 C36 C35 -152.1(3)
C35 C36 C37 C38 1.2(5)
C30 C36 C37 C38 -179.4(4)
C36 C37 C38 C33 -1.4(6)
O6 C33 C38 C37 -179.4(4)
C34 C33 C38 C37 0.1(6)
C35 C34 C39 C2 31.4(5)
C33 C34 C39 C2 -145.9(3)
C3 C2 C39 C34 -118.1(4)
C1 C2 C39 C34 65.8(4)
C1 O1 C40 C41 174.6(4)
C7 O2 C42 C43 -178.1(3)
C14 O3 C44 C45 69.2(4)
C20 O4 C46 C47 166.4(3)
C27 O5 C48 C49 -168.2(3)
C33 O6 C50 C51 -169.7(4)
C91 O7 C52 C57 7.6(4)
C91 O7 C52 C53 -171.3(3)
O7 C52 C53 C54 -178.8(3)
C57 C52 C53 C54 2.2(4)
O7 C52 C53 C90 1.7(4)
C57 C52 C53 C90 -177.4(3)
C52 C53 C54 C55 0.0(4)
C90 C53 C54 C55 179.6(3)
C53 C54 C55 C56 -2.4(4)
C53 C54 C55 C61 178.3(3)
C54 C55 C56 C57 2.6(5)
C61 C55 C56 C57 -178.1(3)
O7 C52 C57 C56 179.1(3)
C53 C52 C57 C56 -2.0(5)
C55 C56 C57 C52 -0.5(5)
C93 O8 C58 C63 -6.2(4)
C93 O8 C58 C59 174.0(3)
O8 C58 C59 C60 178.9(3)
C63 C58 C59 C60 -0.8(4)
O8 C58 C59 C64 -3.0(4)
C63 C58 C59 C64 177.3(3)
C58 C59 C60 C61 -1.6(4)
C64 C59 C60 C61 -179.7(3)
C59 C60 C61 C62 2.9(4)
C59 C60 C61 C55 -176.7(3)
C56 C55 C61 C62 31.6(4)
C54 C55 C61 C62 -149.2(3)
C56 C55 C61 C60 -148.9(3)
C54 C55 C61 C60 30.4(4)
C60 C61 C62 C63 -1.8(4)
C55 C61 C62 C63 177.7(3)
O8 C58 C63 C62 -177.9(3)
C59 C58 C63 C62 1.8(5)
C61 C62 C63 C58 -0.5(5)
C60 C59 C64 C66 -88.4(3)
C58 C59 C64 C66 93.4(3)
C95 O9 C65 C70 14.0(4)
C95 O9 C65 C66 -168.6(3)
O9 C65 C66 C67 -179.7(2)
C70 C65 C66 C67 -2.1(4)
O9 C65 C66 C64 1.2(4)
C70 C65 C66 C64 178.8(3)
C59 C64 C66 C67 4.7(4)
C59 C64 C66 C65 -176.2(3)
C65 C66 C67 C68 1.3(4)
C64 C66 C67 C68 -179.6(3)
C66 C67 C68 C69 0.3(4)
C66 C67 C68 C74 177.9(3)
C67 C68 C69 C70 -1.3(5)
C74 C68 C69 C70 -179.0(3)
O9 C65 C70 C69 178.5(3)
C66 C65 C70 C69 1.1(5)
C68 C69 C70 C65 0.6(5)
C97 O10 C71 C76 -1.1(4)
C97 O10 C71 C72 178.7(3)
O10 C71 C72 C73 178.0(3)
C76 C71 C72 C73 -2.2(4)
O10 C71 C72 C77 -1.9(4)
C76 C71 C72 C77 177.9(3)
C71 C72 C73 C74 1.7(4)
C77 C72 C73 C74 -178.5(3)
C72 C73 C74 C75 -0.1(4)
C72 C73 C74 C68 -178.6(3)
C69 C68 C74 C75 -12.6(4)
C67 C68 C74 C75 169.9(3)
C69 C68 C74 C73 165.9(3)
C67 C68 C74 C73 -11.6(4)
C73 C74 C75 C76 -1.0(4)
C68 C74 C75 C76 177.6(3)
C74 C75 C76 C71 0.4(5)
O10 C71 C76 C75 -178.9(3)
C72 C71 C76 C75 1.3(5)
C73 C72 C77 C79 107.1(3)
C71 C72 C77 C79 -73.1(3)
C99 O11 C78 C83 0.9(4)
C99 O11 C78 C79 -179.2(2)
O11 C78 C79 C80 178.4(2)
C83 C78 C79 C80 -1.7(4)
O11 C78 C79 C77 1.5(4)
C83 C78 C79 C77 -178.6(3)
C72 C77 C79 C80 -54.2(3)
C72 C77 C79 C78 122.6(3)
C78 C79 C80 C81 -0.6(4)
C77 C79 C80 C81 176.3(2)
C79 C80 C81 C82 2.4(4)
C79 C80 C81 C87 -172.4(3)
C80 C81 C82 C83 -2.0(4)
C87 C81 C82 C83 172.8(3)
O11 C78 C83 C82 -177.9(3)
C79 C78 C83 C82 2.2(4)
C81 C82 C83 C78 -0.3(4)
C103 O12 C84 C89 -23.6(6)
C101 O12 C84 C89 6.5(6)
C103 O12 C84 C85 156.5(5)
C101 O12 C84 C85 -173.3(5)
C89 C84 C85 C86 2.3(5)
O12 C84 C85 C86 -177.9(3)
C89 C84 C85 C90 -177.2(3)
O12 C84 C85 C90 2.7(4)
C84 C85 C86 C87 -1.8(4)
C90 C85 C86 C87 177.6(3)
C85 C86 C87 C88 -0.1(4)
C85 C86 C87 C81 175.9(3)
C82 C81 C87 C88 -48.1(4)
C80 C81 C87 C88 126.4(3)
C82 C81 C87 C86 136.0(3)
C80 C81 C87 C86 -49.5(4)
C86 C87 C88 C89 1.7(4)
C81 C87 C88 C89 -174.4(3)
O12 C84 C89 C88 179.4(3)
C85 C84 C89 C88 -0.8(5)
C87 C88 C89 C84 -1.3(5)
C54 C53 C90 C85 79.0(4)
C52 C53 C90 C85 -101.4(3)
C86 C85 C90 C53 -5.9(4)
C84 C85 C90 C53 173.5(3)
C52 O7 C91 C92 179.8(3)
C58 O8 C93 C94 178.1(3)
C65 O9 C95 C96 80.7(3)
C71 O10 C97 C98 -178.7(3)
C78 O11 C99 C100 -179.3(3)
C84 O12 C101 C102 177.1(6)
C103 O12 C101 C102 -69.9(15)
C84 O12 C103 C104 98.9(8)
C101 O12 C103 C104 17.5(11)
